data_2237326
loop_
_publ_author_name
'Shet Prakash, M.'
'Suchetan, P. A.'
'Mahadevan, K. M.'
'Vaidya, V. P.'
'Velumurgan, D.'
'Palakshamurthy, B. S.'

_publ_section_title
;
 Ethyl 5-bromonaphtho[2,1-<i>b</i>]furan-2-carboxylate
;
_journal_coeditor_code HB7019
_journal_issue 2
_journal_name_full 'Acta Crystallographica Section E'
_journal_page_first o198
_journal_paper_doi 10.1107/S160053681205204X
_journal_volume 69
_journal_year 2013
_chemical_formula_iupac 'C15 H11 Br O3'
_chemical_formula_moiety 'C15 H11 Br O3'
_chemical_formula_sum 'C15 H11 Br O3'
_chemical_formula_weight 319.15
_chemical_melting_point 402
_chemical_name_systematic
;
Ethyl 5-bromonaphtho[2,1-<i>b</i>]furan-2-carboxylate
;
_space_group_IT_number 14
_symmetry_cell_setting monoclinic
_symmetry_space_group_name_Hall '-P 2ybc'
_symmetry_space_group_name_H-M 'P 1 21/c 1'
_atom_sites_solution_hydrogens geom
_atom_sites_solution_primary direct
_atom_sites_solution_secondary difmap
_audit_creation_method SHELXL-97
_cell_angle_alpha 90.00
_cell_angle_beta 100.921(4)
_cell_angle_gamma 90.00
_cell_formula_units_Z 4
_cell_length_a 7.3108(4)
_cell_length_b 11.1545(6)
_cell_length_c 15.9752(10)
_cell_measurement_reflns_used 2249
_cell_measurement_temperature 298(2)
_cell_measurement_theta_max 25.0
_cell_measurement_theta_min 2.2
_cell_volume 1279.16(13)
_computing_cell_refinement 'SAINT-Plus (Bruker, 2004)'
_computing_data_collection 'APEX2 (Bruker, 2004)'
_computing_data_reduction 'SAINT-Plus (Bruker, 2004)'
_computing_molecular_graphics 'ORTEP-3 (Farrugia, 2012)'
_computing_publication_material 'SHELXL97 (Sheldrick, 2008)'
_computing_structure_refinement 'SHELXL97 (Sheldrick, 2008)'
_computing_structure_solution 'SHELXS97 (Sheldrick, 2008)'
_diffrn_ambient_temperature 298(2)
_diffrn_detector_area_resol_mean 0.95
_diffrn_measured_fraction_theta_full 0.999
_diffrn_measured_fraction_theta_max 0.999
_diffrn_measurement_device_type 'Bruker APEXII CCD'
_diffrn_measurement_method 'phi and \w scans'
_diffrn_radiation_monochromator graphite
_diffrn_radiation_source 'fine-focus sealed tube'
_diffrn_radiation_type MoK\a
_diffrn_radiation_wavelength 0.71073
_diffrn_reflns_av_R_equivalents 0.0368
_diffrn_reflns_av_sigmaI/netI 0.0317
_diffrn_reflns_limit_h_max 8
_diffrn_reflns_limit_h_min -8
_diffrn_reflns_limit_k_max 13
_diffrn_reflns_limit_k_min -12
_diffrn_reflns_limit_l_max 18
_diffrn_reflns_limit_l_min -18
_diffrn_reflns_number 10028
_diffrn_reflns_theta_full 24.99
_diffrn_reflns_theta_max 24.99
_diffrn_reflns_theta_min 2.24
_diffrn_standards_number 2250
_exptl_absorpt_coefficient_mu 3.214
_exptl_absorpt_correction_T_max 0.5954
_exptl_absorpt_correction_T_min 0.4665
_exptl_absorpt_correction_type multi-scan
_exptl_absorpt_process_details '(SADABS; Sheldrick, 1996)'
_exptl_crystal_colour colourless
_exptl_crystal_density_diffrn 1.657
_exptl_crystal_density_method 'not measured'
_exptl_crystal_description Prism
_exptl_crystal_F_000 640
_exptl_crystal_size_max 0.28
_exptl_crystal_size_mid 0.24
_exptl_crystal_size_min 0.18
_refine_diff_density_max 0.586
_refine_diff_density_min -0.544
_refine_ls_extinction_method none
_refine_ls_goodness_of_fit_ref 1.084
_refine_ls_hydrogen_treatment constr
_refine_ls_matrix_type full
_refine_ls_number_constraints 0
_refine_ls_number_parameters 172
_refine_ls_number_reflns 2249
_refine_ls_number_restraints 0
_refine_ls_restrained_S_all 1.084
_refine_ls_R_factor_all 0.0639
_refine_ls_R_factor_gt 0.0452
_refine_ls_shift/su_max 0.000
_refine_ls_shift/su_mean 0.000
_refine_ls_structure_factor_coef Fsqd
_refine_ls_weighting_details 'calc w=1/[\s^2^(Fo^2^)+(0.0587P)^2^+1.4776P] where P=(Fo^2^+2Fc^2^)/3'
_refine_ls_weighting_scheme calc
_refine_ls_wR_factor_gt 0.1217
_refine_ls_wR_factor_ref 0.1272
_reflns_number_gt 1699
_reflns_number_total 2249
_reflns_threshold_expression I>2\s(I)
_cod_data_source_file hb7019.cif
_cod_data_source_block I
_cod_original_sg_symbol_H-M 'P 21/c'
_cod_database_code 2237326
_cod_database_fobs_code 2237326

loop_
_symmetry_equiv_pos_as_xyz
'x, y, z'
'-x, y+1/2, -z+1/2'
'-x, -y, -z'
'x, -y-1/2, z-1/2'

loop_
_atom_site_type_symbol
_atom_site_label
_atom_site_fract_x
_atom_site_fract_y
_atom_site_fract_z
_atom_site_U_iso_or_equiv
_atom_site_adp_type
_atom_site_calc_flag
_atom_site_refinement_flags
_atom_site_occupancy
_atom_site_symmetry_multiplicity
C C15 -0.1065(7) -0.5565(4) 0.3863(3) 0.0671(13) Uani d . 1 1
H H15A -0.1556 -0.6243 0.3523 0.101 Uiso calc R 1 1
H H15B -0.1951 -0.5306 0.4198 0.101 Uiso calc R 1 1
H H15C 0.0077 -0.5787 0.4233 0.101 Uiso calc R 1 1
O O1 0.1492(4) -0.0566(2) 0.36398(17) 0.0472(7) Uani d . 1 1
C C1 0.3625(5) 0.1416(3) 0.5778(3) 0.0429(10) Uani d . 1 1
C C2 0.4360(6) 0.2041(4) 0.6518(3) 0.0584(12) Uani d . 1 1
H H2 0.4792 0.2821 0.6487 0.070 Uiso calc R 1 1
C C3 0.4446(7) 0.1483(5) 0.7312(4) 0.0722(15) Uani d . 1 1
H H3 0.4956 0.1924 0.7794 0.087 Uiso calc R 1 1
C C4 0.3872(6) 0.0395(4) 0.7436(3) 0.0581(12) Uani d . 1 1
H H4 0.3924 0.0076 0.7978 0.070 Uiso calc R 1 1
C C5 0.3127(6) -0.0296(4) 0.6643(3) 0.0552(11) Uani d . 1 1
H H5 0.2734 -0.1083 0.6687 0.066 Uiso calc R 1 1
C C6 0.3009(5) 0.0217(3) 0.5838(3) 0.0442(9) Uani d . 1 1
C C7 0.2283(5) -0.0402(3) 0.5065(3) 0.0402(9) Uani d . 1 1
C C8 0.2182(5) 0.0167(3) 0.4302(3) 0.0420(9) Uani d . 1 1
C C9 0.2729(6) 0.1358(3) 0.4210(3) 0.0497(10) Uani d . 1 1
H H9 0.2609 0.1722 0.3678 0.060 Uiso calc R 1 1
C C10 0.3435(5) 0.1938(3) 0.4934(3) 0.0487(11) Uani d . 1 1
C C11 0.1573(5) -0.1595(3) 0.4862(3) 0.0422(9) Uani d . 1 1
H H11 0.1442 -0.2204 0.5244 0.051 Uiso calc R 1 1
C C12 0.1141(5) -0.1642(3) 0.4006(3) 0.0421(9) Uani d . 1 1
C C13 0.0419(6) -0.2605(4) 0.3405(3) 0.0488(10) Uani d . 1 1
C C14 -0.0706(7) -0.4583(4) 0.3302(3) 0.0616(12) Uani d . 1 1
H H14A 0.0183 -0.4838 0.2958 0.074 Uiso calc R 1 1
H H14B -0.1852 -0.4355 0.2923 0.074 Uiso calc R 1 1
O O2 0.0212(6) -0.2527(3) 0.2649(2) 0.0744(10) Uani d . 1 1
O O3 0.0034(4) -0.3571(2) 0.38317(19) 0.0535(8) Uani d . 1 1
Br Br1 0.42767(7) 0.35357(4) 0.48343(4) 0.0708(2) Uani d . 1 1

loop_
_atom_site_aniso_label
_atom_site_aniso_U_11
_atom_site_aniso_U_22
_atom_site_aniso_U_33
_atom_site_aniso_U_12
_atom_site_aniso_U_13
_atom_site_aniso_U_23
C15 0.088(3) 0.045(3) 0.069(3) -0.018(2) 0.017(3) -0.009(2)
O1 0.0569(16) 0.0351(15) 0.0501(17) -0.0048(12) 0.0113(13) 0.0043(12)
C1 0.0341(18) 0.034(2) 0.063(3) 0.0046(16) 0.0143(18) -0.0021(19)
C2 0.053(3) 0.045(3) 0.075(3) 0.000(2) 0.007(2) -0.014(2)
C3 0.064(3) 0.082(4) 0.065(4) 0.009(3) -0.003(3) -0.029(3)
C4 0.046(2) 0.059(3) 0.069(3) 0.007(2) 0.009(2) 0.030(2)
C5 0.057(2) 0.051(3) 0.059(3) 0.006(2) 0.014(2) 0.007(2)
C6 0.0378(19) 0.040(2) 0.056(3) 0.0072(16) 0.0116(18) 0.0010(19)
C7 0.0356(18) 0.033(2) 0.052(2) 0.0031(15) 0.0074(17) -0.0044(18)
C8 0.0411(19) 0.034(2) 0.053(3) 0.0019(16) 0.0152(18) 0.0009(19)
C9 0.053(2) 0.037(2) 0.063(3) 0.0029(18) 0.020(2) 0.008(2)
C10 0.040(2) 0.0272(19) 0.081(3) -0.0003(16) 0.018(2) -0.001(2)
C11 0.044(2) 0.035(2) 0.049(3) 0.0037(16) 0.0113(18) 0.0072(18)
C12 0.042(2) 0.030(2) 0.054(3) -0.0015(16) 0.0098(18) 0.0041(17)
C13 0.051(2) 0.044(2) 0.052(3) -0.0052(18) 0.010(2) 0.000(2)
C14 0.083(3) 0.045(2) 0.057(3) -0.015(2) 0.014(2) -0.015(2)
O2 0.114(3) 0.063(2) 0.046(2) -0.027(2) 0.0132(19) -0.0010(16)
O3 0.0742(19) 0.0390(16) 0.0463(17) -0.0151(14) 0.0087(15) -0.0038(13)
Br1 0.0814(4) 0.0354(3) 0.0987(5) -0.0111(2) 0.0247(3) 0.0021(2)

loop_
_atom_type_symbol
_atom_type_description
_atom_type_scat_dispersion_real
_atom_type_scat_dispersion_imag
_atom_type_scat_source
C C 0.0030 0.0020 'International Tables Vol C Tables 4.2.6.8 and 6.1.1.4'
H H 0.0000 0.0000 'International Tables Vol C Tables 4.2.6.8 and 6.1.1.4'
O O 0.0110 0.0060 'International Tables Vol C Tables 4.2.6.8 and 6.1.1.4'
Br Br -0.2900 2.4600 'International Tables Vol C Tables 4.2.6.8 and 6.1.1.4'

loop_
_geom_angle_atom_site_label_1
_geom_angle_atom_site_label_2
_geom_angle_atom_site_label_3
_geom_angle_site_symmetry_1
_geom_angle_site_symmetry_3
_geom_angle
C14 C15 H15A . . 109.5
C14 C15 H15B . . 109.5
H15A C15 H15B . . 109.5
C14 C15 H15C . . 109.5
H15A C15 H15C . . 109.5
H15B C15 H15C . . 109.5
C8 O1 C12 . . 105.4(3)
C2 C1 C6 . . 119.5(4)
C2 C1 C10 . . 122.9(4)
C6 C1 C10 . . 117.6(4)
C1 C2 C3 . . 119.4(4)
C1 C2 H2 . . 120.3
C3 C2 H2 . . 120.3
C4 C3 C2 . . 125.9(5)
C4 C3 H3 . . 117.1
C2 C3 H3 . . 117.1
C3 C4 C5 . . 115.1(5)
C3 C4 H4 . . 122.4
C5 C4 H4 . . 122.4
C6 C5 C4 . . 121.2(4)
C6 C5 H5 . . 119.4
C4 C5 H5 . . 119.4
C5 C6 C1 . . 118.9(4)
C5 C6 C7 . . 123.1(4)
C1 C6 C7 . . 118.0(4)
C8 C7 C6 . . 119.8(4)
C8 C7 C11 . . 105.8(4)
C6 C7 C11 . . 134.4(4)
O1 C8 C7 . . 111.4(3)
O1 C8 C9 . . 124.0(4)
C7 C8 C9 . . 124.5(4)
C10 C9 C8 . . 115.9(4)
C10 C9 H9 . . 122.1
C8 C9 H9 . . 122.1
C9 C10 C1 . . 124.2(4)
C9 C10 Br1 . 1 117.2(3)
C1 C10 Br1 . 1 118.5(3)
C9 C10 Br1 . . 117.2(3)
C1 C10 Br1 . . 118.5(3)
Br1 C10 Br1 1 . 0.00(4)
C12 C11 C7 . . 105.7(3)
C12 C11 H11 . . 127.2
C7 C11 H11 . . 127.2
C11 C12 O1 . . 111.7(3)
C11 C12 C13 . . 132.7(4)
O1 C12 C13 . . 115.6(4)
O2 C13 O3 . . 125.4(4)
O2 C13 C12 . . 124.7(4)
O3 C13 C12 . . 110.0(4)
O3 C14 C15 . . 108.3(4)
O3 C14 H14A . . 110.0
C15 C14 H14A . . 110.0
O3 C14 H14B . . 110.0
C15 C14 H14B . . 110.0
H14A C14 H14B . . 108.4
C13 O3 C14 . . 114.9(3)
Br1 Br1 C10 1 . 0

loop_
_geom_bond_atom_site_label_1
_geom_bond_atom_site_label_2
_geom_bond_site_symmetry_2
_geom_bond_distance
C15 C14 . 1.470(7)
C15 H15A . 0.9600
C15 H15B . 0.9600
C15 H15C . 0.9600
O1 C8 . 1.357(5)
O1 C12 . 1.380(4)
C1 C2 . 1.389(6)
C1 C6 . 1.420(5)
C1 C10 . 1.451(6)
C2 C3 . 1.404(8)
C2 H2 . 0.9300
C3 C4 . 1.311(7)
C3 H3 . 0.9300
C4 C5 . 1.495(7)
C4 H4 . 0.9300
C5 C6 . 1.396(6)
C5 H5 . 0.9300
C6 C7 . 1.426(6)
C7 C8 . 1.363(6)
C7 C11 . 1.443(5)
C8 C9 . 1.403(5)
C9 C10 . 1.341(6)
C9 H9 . 0.9300
C10 Br1 1 1.902(4)
C10 Br1 . 1.902(4)
C11 C12 . 1.345(6)
C11 H11 . 0.9300
C12 C13 . 1.471(6)
C13 O2 . 1.192(5)
C13 O3 . 1.333(5)
C14 O3 . 1.452(5)
C14 H14A . 0.9700
C14 H14B . 0.9700
Br1 Br1 1 0.0000
